data_4311680
loop_
_publ_author_name
'Ari Lehtonen'
'Reijo Sillanp\"a\"a'

_publ_section_title
;
 Tungsten(VI) Complexes with Aminobis(phenolato) [O,N,O] Donor Ligands
;
_journal_name_full 'Inorganic Chemistry'
_journal_page_first 6501
_journal_page_last 6506
_journal_paper_doi 10.1021/ic049448h
_journal_volume 43
_journal_year 2004
_chemical_formula_moiety 'C27 H39 N O5 W'
_chemical_formula_sum 'C27 H39 N O5 W'
_chemical_formula_weight 641.44
_chemical_name_systematic
;
 1,2-ethanediolato(methylamino-N,N-bis(2-methylene-4- 
methyl-6-tert-butylphenolato)oxotungsten(VI)
;
_space_group_IT_number 15
_symmetry_cell_setting monoclinic
_symmetry_space_group_name_Hall '-C 2yc'
_symmetry_space_group_name_H-M 'C 1 2/c 1'
_atom_sites_solution_hydrogens geom
_atom_sites_solution_primary direct
_atom_sites_solution_secondary difmap
_audit_creation_method SHELXL-97
_cell_angle_alpha 90.00
_cell_angle_beta 108.104(2)
_cell_angle_gamma 90.00
_cell_formula_units_Z 8
_cell_length_a 35.0371(12)
_cell_length_b 9.6461(4)
_cell_length_c 16.8845(5)
_cell_measurement_reflns_used 5972
_cell_measurement_temperature 173(2)
_cell_measurement_theta_max 27.485
_cell_measurement_theta_min 0.407
_cell_volume 5424.0(3)
_computing_cell_refinement 'HKL Scalepack (Otwinowski & Minor 1997)'
_computing_data_collection 'Collect (Nonius BV, 1997-2000)'
_computing_data_reduction
;
HKL Denzo and Scalepack (Otwinowski & Minor 1997)
;
_computing_molecular_graphics 'Ortep-3 for Windows (Farrugia, 1997)'
_computing_publication_material 'WinGX publication routines (Farrugia, 1999)'
_computing_structure_refinement 'SHELXL-97 (Sheldrick, 1997)'
_computing_structure_solution 'SHELXS-97 (Sheldrick, 1997)'
_diffrn_ambient_temperature 173(2)
_diffrn_detector 'CCD plate'
_diffrn_detector_area_resol_mean 9
_diffrn_measured_fraction_theta_full 0.990
_diffrn_measured_fraction_theta_max 0.990
_diffrn_measurement_device '95mm CCD camera on \k-goniostat'
_diffrn_measurement_device_type KappaCCD
_diffrn_measurement_method 'CCD rotation images, thick slices'
_diffrn_radiation_monochromator 'horizonally mounted graphite crystal'
_diffrn_radiation_probe x-ray
_diffrn_radiation_type MoK\a
_diffrn_radiation_wavelength 0.71073
_diffrn_reflns_av_R_equivalents 0.0531
_diffrn_reflns_av_sigmaI/netI 0.0542
_diffrn_reflns_limit_h_max 39
_diffrn_reflns_limit_h_min -45
_diffrn_reflns_limit_k_max 12
_diffrn_reflns_limit_k_min -11
_diffrn_reflns_limit_l_max 20
_diffrn_reflns_limit_l_min -21
_diffrn_reflns_number 17208
_diffrn_reflns_theta_full 27.49
_diffrn_reflns_theta_max 27.49
_diffrn_reflns_theta_min 2.20
_diffrn_source 'Enraf Nonius FR590'
_exptl_absorpt_coefficient_mu 4.295
_exptl_absorpt_correction_T_max 0.707
_exptl_absorpt_correction_T_min 0.563
_exptl_absorpt_correction_type multi-scan
_exptl_absorpt_process_details
;
[c.f. r.h. blessing, acta cryst. (1995), a51, 33-38]
;
_exptl_crystal_colour yellow
_exptl_crystal_density_diffrn 1.571
_exptl_crystal_density_method 'not measured'
_exptl_crystal_description prism
_exptl_crystal_F_000 2576
_exptl_crystal_size_max 0.16
_exptl_crystal_size_mid 0.12
_exptl_crystal_size_min 0.08
_refine_diff_density_max 0.499
_refine_diff_density_min -0.871
_refine_diff_density_rms 0.122
_refine_ls_extinction_method none
_refine_ls_goodness_of_fit_ref 1.023
_refine_ls_hydrogen_treatment constr
_refine_ls_matrix_type full
_refine_ls_number_parameters 307
_refine_ls_number_reflns 6166
_refine_ls_number_restraints 0
_refine_ls_restrained_S_all 1.023
_refine_ls_R_factor_all 0.0453
_refine_ls_R_factor_gt 0.0294
_refine_ls_shift/su_max 0.007
_refine_ls_shift/su_mean 0.000
_refine_ls_structure_factor_coef Fsqd
_refine_ls_weighting_details 'calc w=1/[\s^2^(Fo^2^)+(0.0135P)^2^+8.6262P] where P=(Fo^2^+2Fc^2^)/3'
_refine_ls_weighting_scheme calc
_refine_ls_wR_factor_gt 0.0543
_refine_ls_wR_factor_ref 0.0581
_reflns_number_gt 4962
_reflns_number_total 6166
_reflns_threshold_expression >2s(I)
_cod_data_source_file ic049448hsi20040429_074507_1.cif
_cod_data_source_block wabi2=3
_cod_original_sg_symbol_H-M 'C 2/c'
_cod_database_code 4311680

loop_
_symmetry_equiv_pos_as_xyz
'x, y, z'
'-x, y, -z+1/2'
'x+1/2, y+1/2, z'
'-x+1/2, y+1/2, -z+1/2'
'-x, -y, -z'
'x, -y, z-1/2'
'-x+1/2, -y+1/2, -z'
'x+1/2, -y+1/2, z-1/2'

loop_
_atom_site_label
_atom_site_type_symbol
_atom_site_fract_x
_atom_site_fract_y
_atom_site_fract_z
_atom_site_U_iso_or_equiv
_atom_site_adp_type
_atom_site_occupancy
_atom_site_symmetry_multiplicity
_atom_site_calc_flag
_atom_site_refinement_flags
_atom_site_disorder_assembly
_atom_site_disorder_group
W W 0.627544(4) 0.189921(16) 0.155207(8) 0.01859(5) Uani 1 1 d . . .
O1 O 0.61775(8) 0.2160(3) 0.24792(15) 0.0302(7) Uani 1 1 d . . .
O2 O 0.68319(7) 0.1566(3) 0.20050(13) 0.0194(6) Uani 1 1 d . . .
O3 O 0.60847(7) 0.0038(3) 0.13647(13) 0.0208(5) Uani 1 1 d . . .
O4 O 0.57736(7) 0.2500(3) 0.07741(15) 0.0261(6) Uani 1 1 d . . .
O5 O 0.64096(7) 0.3759(3) 0.13106(14) 0.0237(6) Uani 1 1 d . . .
N8 N 0.64737(8) 0.1245(3) 0.03027(16) 0.0168(6) Uani 1 1 d . . .
C1 C 0.71980(10) 0.1444(4) 0.18869(19) 0.0170(7) Uani 1 1 d . . .
C2 C 0.75346(10) 0.1210(4) 0.2583(2) 0.0174(7) Uani 1 1 d . . .
C3 C 0.78962(10) 0.0976(4) 0.2423(2) 0.0200(8) Uani 1 1 d . . .
H3 H 0.8130 0.0815 0.2882 0.024 Uiso 1 1 calc R . .
C4 C 0.79314(10) 0.0968(4) 0.1622(2) 0.0203(8) Uani 1 1 d . . .
C5 C 0.75907(10) 0.1246(4) 0.0958(2) 0.0172(7) Uani 1 1 d . . .
H5 H 0.7610 0.1259 0.0408 0.021 Uiso 1 1 calc R . .
C6 C 0.72197(10) 0.1510(3) 0.10770(19) 0.0159(7) Uani 1 1 d . . .
C7 C 0.68629(9) 0.1925(4) 0.03481(19) 0.0193(7) Uani 1 1 d . . .
H7A H 0.6828 0.2941 0.0369 0.023 Uiso 1 1 calc R . .
H7B H 0.6925 0.1714 -0.0172 0.023 Uiso 1 1 calc R . .
C9 C 0.65286(10) -0.0282(4) 0.0280(2) 0.0208(8) Uani 1 1 d . . .
H9A H 0.6727 -0.0583 0.0810 0.025 Uiso 1 1 calc R . .
H9B H 0.6638 -0.0513 -0.0178 0.025 Uiso 1 1 calc R . .
C10 C 0.61424(10) -0.1061(4) 0.0155(2) 0.0214(8) Uani 1 1 d . . .
C11 C 0.59917(11) -0.1938(4) -0.0519(2) 0.0248(8) Uani 1 1 d . . .
H11 H 0.6131 -0.2042 -0.0916 0.030 Uiso 1 1 calc R . .
C12 C 0.56373(11) -0.2667(4) -0.0619(2) 0.0267(9) Uani 1 1 d . . .
C13 C 0.54480(11) -0.2526(4) -0.0009(2) 0.0250(8) Uani 1 1 d . . .
H13 H 0.5211 -0.3047 -0.0066 0.030 Uiso 1 1 calc R . .
C14 C 0.55896(10) -0.1655(4) 0.0686(2) 0.0189(8) Uani 1 1 d . . .
C15 C 0.59349(10) -0.0889(4) 0.0731(2) 0.0197(8) Uani 1 1 d . . .
C16 C 0.61758(11) 0.1692(4) -0.0490(2) 0.0250(9) Uani 1 1 d . . .
H16A H 0.6191 0.2699 -0.0547 0.037 Uiso 1 1 calc R . .
H16B H 0.5906 0.1434 -0.0487 0.037 Uiso 1 1 calc R . .
H16C H 0.6234 0.1237 -0.0958 0.037 Uiso 1 1 calc R . .
C17 C 0.75024(11) 0.1200(4) 0.3470(2) 0.0222(8) Uani 1 1 d . . .
C18 C 0.72321(12) 0.0003(5) 0.3569(2) 0.0366(11) Uani 1 1 d . . .
H18A H 0.6952 0.0217 0.3260 0.055 Uiso 1 1 calc R . .
H18B H 0.7260 -0.0119 0.4160 0.055 Uiso 1 1 calc R . .
H18C H 0.7312 -0.0852 0.3351 0.055 Uiso 1 1 calc R . .
C19 C 0.73355(13) 0.2603(5) 0.3647(2) 0.0373(11) Uani 1 1 d . . .
H19A H 0.7062 0.2725 0.3270 0.056 Uiso 1 1 calc R . .
H19B H 0.7506 0.3354 0.3559 0.056 Uiso 1 1 calc R . .
H19C H 0.7332 0.2623 0.4226 0.056 Uiso 1 1 calc R . .
C20 C 0.79176(11) 0.1010(4) 0.4123(2) 0.0325(10) Uani 1 1 d . . .
H20A H 0.7889 0.1006 0.4682 0.049 Uiso 1 1 calc R . .
H20B H 0.8094 0.1774 0.4078 0.049 Uiso 1 1 calc R . .
H20C H 0.8034 0.0128 0.4025 0.049 Uiso 1 1 calc R . .
C21 C 0.83307(10) 0.0634(4) 0.1503(2) 0.0272(9) Uani 1 1 d . . .
H21A H 0.8302 0.0634 0.0907 0.041 Uiso 1 1 calc R . .
H21B H 0.8421 -0.0282 0.1738 0.041 Uiso 1 1 calc R . .
H21C H 0.8529 0.1334 0.1786 0.041 Uiso 1 1 calc R . .
C22 C 0.54571(14) -0.3590(5) -0.1370(2) 0.0459(12) Uani 1 1 d . . .
H22A H 0.5564 -0.4531 -0.1246 0.069 Uiso 1 1 calc R . .
H22B H 0.5526 -0.3224 -0.1849 0.069 Uiso 1 1 calc R . .
H22C H 0.5164 -0.3610 -0.1499 0.069 Uiso 1 1 calc R . .
C23 C 0.53793(11) -0.1561(4) 0.1361(2) 0.0256(9) Uani 1 1 d . . .
C24 C 0.50376(12) -0.2610(5) 0.1210(3) 0.0386(11) Uani 1 1 d . . .
H24A H 0.4919 -0.2555 0.1665 0.058 Uiso 1 1 calc R . .
H24B H 0.5142 -0.3546 0.1189 0.058 Uiso 1 1 calc R . .
H24C H 0.4832 -0.2401 0.0680 0.058 Uiso 1 1 calc R . .
C25 C 0.52030(13) -0.0109(5) 0.1364(3) 0.0409(11) Uani 1 1 d . . .
H25A H 0.4991 0.0051 0.0835 0.061 Uiso 1 1 calc R . .
H25B H 0.5415 0.0585 0.1433 0.061 Uiso 1 1 calc R . .
H25C H 0.5090 -0.0032 0.1825 0.061 Uiso 1 1 calc R . .
C26 C 0.56843(12) -0.1884(5) 0.2219(2) 0.0452(12) Uani 1 1 d . . .
H26A H 0.5558 -0.1734 0.2655 0.068 Uiso 1 1 calc R . .
H26B H 0.5917 -0.1272 0.2316 0.068 Uiso 1 1 calc R . .
H26C H 0.5771 -0.2852 0.2232 0.068 Uiso 1 1 calc R . .
C27 C 0.57059(12) 0.3948(5) 0.0734(3) 0.0420(11) Uani 1 1 d . . .
H27A H 0.5598 0.4243 0.1185 0.050 Uiso 1 1 calc R . .
H27B H 0.5509 0.4201 0.0192 0.050 Uiso 1 1 calc R . .
C28 C 0.61026(12) 0.4649(4) 0.0834(3) 0.0394(11) Uani 1 1 d . . .
H28A H 0.6136 0.4819 0.0281 0.047 Uiso 1 1 calc R . .
H28B H 0.6115 0.5550 0.1121 0.047 Uiso 1 1 calc R . .

loop_
_atom_site_aniso_label
_atom_site_aniso_U_11
_atom_site_aniso_U_22
_atom_site_aniso_U_33
_atom_site_aniso_U_23
_atom_site_aniso_U_13
_atom_site_aniso_U_12
W 0.01700(7) 0.02085(8) 0.01820(8) -0.00348(7) 0.00587(5) -0.00193(7)
O1 0.0308(15) 0.041(2) 0.0226(13) -0.0086(12) 0.0139(12) 0.0010(13)
O2 0.0171(12) 0.0243(16) 0.0163(11) -0.0009(10) 0.0045(10) -0.0003(11)
O3 0.0217(13) 0.0220(15) 0.0208(12) 0.0000(11) 0.0097(10) -0.0069(11)
O4 0.0187(14) 0.0256(15) 0.0314(14) -0.0033(12) 0.0038(11) 0.0002(12)
O5 0.0183(13) 0.0173(14) 0.0312(14) -0.0027(11) 0.0015(11) -0.0041(11)
N8 0.0149(15) 0.0153(16) 0.0181(14) 0.0012(12) 0.0021(12) -0.0028(13)
C1 0.0213(18) 0.0160(19) 0.0137(16) 0.0005(14) 0.0053(14) -0.0033(15)
C2 0.0208(18) 0.0088(18) 0.0201(17) 0.0002(14) 0.0026(15) -0.0013(14)
C3 0.0200(18) 0.017(2) 0.0183(17) 0.0009(14) -0.0005(14) -0.0012(15)
C4 0.0186(18) 0.019(2) 0.0232(18) 0.0012(15) 0.0057(15) -0.0050(15)
C5 0.0219(18) 0.0132(18) 0.0169(17) -0.0021(14) 0.0069(15) -0.0062(15)
C6 0.0191(18) 0.0099(18) 0.0163(16) -0.0011(13) 0.0021(14) -0.0046(14)
C7 0.0182(17) 0.025(2) 0.0161(16) 0.0014(16) 0.0072(14) -0.0044(17)
C9 0.0220(19) 0.018(2) 0.0236(18) -0.0015(15) 0.0088(15) -0.0014(16)
C10 0.0223(19) 0.019(2) 0.0224(18) 0.0015(15) 0.0064(15) -0.0019(16)
C11 0.029(2) 0.022(2) 0.0247(18) -0.0007(17) 0.0107(16) -0.0044(18)
C12 0.028(2) 0.024(2) 0.0237(19) -0.0016(16) 0.0019(16) -0.0064(18)
C13 0.0181(19) 0.022(2) 0.030(2) 0.0045(17) 0.0009(16) -0.0043(17)
C14 0.0133(17) 0.017(2) 0.0228(17) 0.0044(15) 0.0013(14) 0.0015(15)
C15 0.0203(18) 0.019(2) 0.0175(16) 0.0019(15) 0.0019(14) 0.0001(16)
C16 0.0247(19) 0.031(3) 0.0162(17) 0.0034(16) 0.0020(15) -0.0027(18)
C17 0.028(2) 0.021(2) 0.0144(16) 0.0025(15) 0.0021(15) 0.0099(17)
C18 0.038(2) 0.043(3) 0.032(2) 0.019(2) 0.0152(19) 0.004(2)
C19 0.048(3) 0.036(3) 0.0208(19) -0.0058(18) 0.0004(19) 0.021(2)
C20 0.038(2) 0.039(3) 0.0173(18) -0.0006(17) 0.0029(17) 0.014(2)
C21 0.0172(18) 0.037(3) 0.0270(19) 0.0064(18) 0.0058(15) -0.0006(18)
C22 0.052(3) 0.052(3) 0.035(2) -0.017(2) 0.015(2) -0.025(3)
C23 0.0217(19) 0.032(3) 0.0242(18) 0.0024(16) 0.0087(16) -0.0035(17)
C24 0.030(2) 0.047(3) 0.046(3) 0.001(2) 0.022(2) -0.011(2)
C25 0.043(3) 0.038(3) 0.052(3) 0.000(2) 0.030(2) 0.003(2)
C26 0.032(2) 0.076(4) 0.028(2) 0.016(2) 0.0098(18) -0.011(3)
C27 0.025(2) 0.029(3) 0.063(3) -0.003(2) 0.001(2) 0.003(2)
C28 0.031(2) 0.021(2) 0.056(3) 0.004(2) -0.002(2) 0.0030(19)

loop_
_atom_type_symbol
_atom_type_description
_atom_type_scat_dispersion_real
_atom_type_scat_dispersion_imag
_atom_type_scat_source
C C 0.0033 0.0016 'International Tables Vol C Tables 4.2.6.8 and 6.1.1.4'
H H 0.0000 0.0000 'International Tables Vol C Tables 4.2.6.8 and 6.1.1.4'
N N 0.0061 0.0033 'International Tables Vol C Tables 4.2.6.8 and 6.1.1.4'
O O 0.0106 0.0060 'International Tables Vol C Tables 4.2.6.8 and 6.1.1.4'
W W -0.8490 6.8722 'International Tables Vol C Tables 4.2.6.8 and 6.1.1.4'

loop_
_geom_angle_atom_site_label_1
_geom_angle_atom_site_label_2
_geom_angle_atom_site_label_3
_geom_angle
_geom_angle_site_symmetry_1
_geom_angle_site_symmetry_3
_geom_angle_publ_flag
O1 W O2 97.41(11) . . ?
O1 W O3 97.47(11) . . ?
O2 W O3 99.89(10) . . ?
O1 W O4 100.27(11) . . ?
O2 W O4 159.33(10) . . ?
O3 W O4 88.37(11) . . ?
O1 W O5 100.75(11) . . ?
O2 W O5 87.42(10) . . ?
O3 W O5 159.33(10) . . ?
O4 W O5 78.87(11) . . ?
O1 W N8 172.20(11) . . ?
O2 W N8 77.06(9) . . ?
O3 W N8 78.31(9) . . ?
O4 W N8 86.25(9) . . ?
O5 W N8 84.63(10) . . ?
C1 O2 W 148.9(2) . . ?
C15 O3 W 140.8(2) . . ?
C27 O4 W 115.7(2) . . ?
C28 O5 W 119.5(2) . . ?
C16 N8 C9 109.0(3) . . ?
C16 N8 C7 107.1(3) . . ?
C9 N8 C7 108.2(3) . . ?
C16 N8 W 112.7(2) . . ?
C9 N8 W 110.09(19) . . ?
C7 N8 W 109.57(19) . . ?
O2 C1 C6 118.7(3) . . ?
O2 C1 C2 118.5(3) . . ?
C6 C1 C2 122.8(3) . . ?
C3 C2 C1 116.3(3) . . ?
C3 C2 C17 122.3(3) . . ?
C1 C2 C17 121.4(3) . . ?
C2 C3 C4 123.3(3) . . ?
C2 C3 H3 118.4 . . ?
C4 C3 H3 118.4 . . ?
C5 C4 C3 118.0(3) . . ?
C5 C4 C21 122.3(3) . . ?
C3 C4 C21 119.7(3) . . ?
C4 C5 C6 121.6(3) . . ?
C4 C5 H5 119.2 . . ?
C6 C5 H5 119.2 . . ?
C1 C6 C5 118.0(3) . . ?
C1 C6 C7 121.9(3) . . ?
C5 C6 C7 120.1(3) . . ?
N8 C7 C6 115.9(3) . . ?
N8 C7 H7A 108.3 . . ?
C6 C7 H7A 108.3 . . ?
N8 C7 H7B 108.3 . . ?
C6 C7 H7B 108.3 . . ?
H7A C7 H7B 107.4 . . ?
N8 C9 C10 112.4(3) . . ?
N8 C9 H9A 109.1 . . ?
C10 C9 H9A 109.1 . . ?
N8 C9 H9B 109.1 . . ?
C10 C9 H9B 109.1 . . ?
H9A C9 H9B 107.9 . . ?
C11 C10 C15 119.9(3) . . ?
C11 C10 C9 121.2(3) . . ?
C15 C10 C9 118.9(3) . . ?
C10 C11 C12 120.5(3) . . ?
C10 C11 H11 119.8 . . ?
C12 C11 H11 119.8 . . ?
C11 C12 C13 118.2(3) . . ?
C11 C12 C22 121.5(3) . . ?
C13 C12 C22 120.3(3) . . ?
C12 C13 C14 123.4(3) . . ?
C12 C13 H13 118.3 . . ?
C14 C13 H13 118.3 . . ?
C15 C14 C13 116.0(3) . . ?
C15 C14 C23 122.1(3) . . ?
C13 C14 C23 121.9(3) . . ?
O3 C15 C10 117.8(3) . . ?
O3 C15 C14 120.3(3) . . ?
C10 C15 C14 121.9(3) . . ?
N8 C16 H16A 109.5 . . ?
N8 C16 H16B 109.5 . . ?
H16A C16 H16B 109.5 . . ?
N8 C16 H16C 109.5 . . ?
H16A C16 H16C 109.5 . . ?
H16B C16 H16C 109.5 . . ?
C18 C17 C2 110.2(3) . . ?
C18 C17 C20 108.1(3) . . ?
C2 C17 C20 111.1(3) . . ?
C18 C17 C19 110.8(3) . . ?
C2 C17 C19 109.4(3) . . ?
C20 C17 C19 107.3(3) . . ?
C17 C18 H18A 109.5 . . ?
C17 C18 H18B 109.5 . . ?
H18A C18 H18B 109.5 . . ?
C17 C18 H18C 109.5 . . ?
H18A C18 H18C 109.5 . . ?
H18B C18 H18C 109.5 . . ?
C17 C19 H19A 109.5 . . ?
C17 C19 H19B 109.5 . . ?
H19A C19 H19B 109.5 . . ?
C17 C19 H19C 109.5 . . ?
H19A C19 H19C 109.5 . . ?
H19B C19 H19C 109.5 . . ?
C17 C20 H20A 109.5 . . ?
C17 C20 H20B 109.5 . . ?
H20A C20 H20B 109.5 . . ?
C17 C20 H20C 109.5 . . ?
H20A C20 H20C 109.5 . . ?
H20B C20 H20C 109.5 . . ?
C4 C21 H21A 109.5 . . ?
C4 C21 H21B 109.5 . . ?
H21A C21 H21B 109.5 . . ?
C4 C21 H21C 109.5 . . ?
H21A C21 H21C 109.5 . . ?
H21B C21 H21C 109.5 . . ?
C12 C22 H22A 109.5 . . ?
C12 C22 H22B 109.5 . . ?
H22A C22 H22B 109.5 . . ?
C12 C22 H22C 109.5 . . ?
H22A C22 H22C 109.5 . . ?
H22B C22 H22C 109.5 . . ?
C24 C23 C25 108.1(3) . . ?
C24 C23 C26 107.6(3) . . ?
C25 C23 C26 110.2(3) . . ?
C24 C23 C14 111.6(3) . . ?
C25 C23 C14 110.0(3) . . ?
C26 C23 C14 109.4(3) . . ?
C23 C24 H24A 109.5 . . ?
C23 C24 H24B 109.5 . . ?
H24A C24 H24B 109.5 . . ?
C23 C24 H24C 109.5 . . ?
H24A C24 H24C 109.5 . . ?
H24B C24 H24C 109.5 . . ?
C23 C25 H25A 109.5 . . ?
C23 C25 H25B 109.5 . . ?
H25A C25 H25B 109.5 . . ?
C23 C25 H25C 109.5 . . ?
H25A C25 H25C 109.5 . . ?
H25B C25 H25C 109.5 . . ?
C23 C26 H26A 109.5 . . ?
C23 C26 H26B 109.5 . . ?
H26A C26 H26B 109.5 . . ?
C23 C26 H26C 109.5 . . ?
H26A C26 H26C 109.5 . . ?
H26B C26 H26C 109.5 . . ?
O4 C27 C28 107.6(3) . . ?
O4 C27 H27A 110.2 . . ?
C28 C27 H27A 110.2 . . ?
O4 C27 H27B 110.2 . . ?
C28 C27 H27B 110.2 . . ?
H27A C27 H27B 108.5 . . ?
O5 C28 C27 107.6(3) . . ?
O5 C28 H28A 110.2 . . ?
C27 C28 H28A 110.2 . . ?
O5 C28 H28B 110.2 . . ?
C27 C28 H28B 110.2 . . ?
H28A C28 H28B 108.5 . . ?

loop_
_geom_bond_atom_site_label_1
_geom_bond_atom_site_label_2
_geom_bond_distance
_geom_bond_site_symmetry_2
_geom_bond_publ_flag
W O1 1.722(2) . ?
W O2 1.888(2) . ?
W O3 1.907(2) . ?
W O4 1.928(2) . ?
W O5 1.929(3) . ?
W N8 2.498(3) . ?
O2 C1 1.363(4) . ?
O3 C15 1.368(4) . ?
O4 C27 1.415(5) . ?
O5 C28 1.416(4) . ?
N8 C16 1.482(4) . ?
N8 C9 1.488(4) . ?
N8 C7 1.493(4) . ?
C1 C6 1.394(4) . ?
C1 C2 1.401(4) . ?
C2 C3 1.393(4) . ?
C2 C17 1.537(4) . ?
C3 C4 1.396(5) . ?
C3 H3 0.9500 . ?
C4 C5 1.387(5) . ?
C4 C21 1.509(4) . ?
C5 C6 1.399(4) . ?
C5 H5 0.9500 . ?
C6 C7 1.510(4) . ?
C7 H7A 0.9900 . ?
C7 H7B 0.9900 . ?
C9 C10 1.504(5) . ?
C9 H9A 0.9900 . ?
C9 H9B 0.9900 . ?
C10 C11 1.384(5) . ?
C10 C15 1.394(5) . ?
C11 C12 1.391(5) . ?
C11 H11 0.9500 . ?
C12 C13 1.395(5) . ?
C12 C22 1.517(5) . ?
C13 C14 1.401(5) . ?
C13 H13 0.9500 . ?
C14 C15 1.399(5) . ?
C14 C23 1.541(5) . ?
C16 H16A 0.9800 . ?
C16 H16B 0.9800 . ?
C16 H16C 0.9800 . ?
C17 C18 1.535(5) . ?
C17 C20 1.539(5) . ?
C17 C19 1.540(5) . ?
C18 H18A 0.9800 . ?
C18 H18B 0.9800 . ?
C18 H18C 0.9800 . ?
C19 H19A 0.9800 . ?
C19 H19B 0.9800 . ?
C19 H19C 0.9800 . ?
C20 H20A 0.9800 . ?
C20 H20B 0.9800 . ?
C20 H20C 0.9800 . ?
C21 H21A 0.9800 . ?
C21 H21B 0.9800 . ?
C21 H21C 0.9800 . ?
C22 H22A 0.9800 . ?
C22 H22B 0.9800 . ?
C22 H22C 0.9800 . ?
C23 C24 1.527(5) . ?
C23 C25 1.531(5) . ?
C23 C26 1.541(5) . ?
C24 H24A 0.9800 . ?
C24 H24B 0.9800 . ?
C24 H24C 0.9800 . ?
C25 H25A 0.9800 . ?
C25 H25B 0.9800 . ?
C25 H25C 0.9800 . ?
C26 H26A 0.9800 . ?
C26 H26B 0.9800 . ?
C26 H26C 0.9800 . ?
C27 C28 1.507(5) . ?
C27 H27A 0.9900 . ?
C27 H27B 0.9900 . ?
C28 H28A 0.9900 . ?
C28 H28B 0.9900 . ?

loop_
_geom_torsion_atom_site_label_1
_geom_torsion_atom_site_label_2
_geom_torsion_atom_site_label_3
_geom_torsion_atom_site_label_4
_geom_torsion
_geom_torsion_site_symmetry_1
_geom_torsion_site_symmetry_2
_geom_torsion_site_symmetry_3
_geom_torsion_site_symmetry_4
_geom_torsion_publ_flag
W O2 C1 C6 -5.0(6) . . . . ?
W O2 C1 C2 177.1(3) . . . . ?
O2 C1 C2 C3 174.8(3) . . . . ?
C6 C1 C2 C3 -3.0(5) . . . . ?
O2 C1 C2 C17 -4.6(5) . . . . ?
C6 C1 C2 C17 177.6(3) . . . . ?
C1 C2 C3 C4 0.0(5) . . . . ?
C17 C2 C3 C4 179.4(3) . . . . ?
C2 C3 C4 C5 1.9(5) . . . . ?
C2 C3 C4 C21 -176.9(3) . . . . ?
C3 C4 C5 C6 -0.9(5) . . . . ?
C21 C4 C5 C6 177.9(3) . . . . ?
O2 C1 C6 C5 -173.8(3) . . . . ?
C2 C1 C6 C5 3.9(5) . . . . ?
O2 C1 C6 C7 9.4(5) . . . . ?
C2 C1 C6 C7 -172.8(3) . . . . ?
C4 C5 C6 C1 -1.9(5) . . . . ?
C4 C5 C6 C7 174.9(3) . . . . ?
C16 N8 C7 C6 -174.9(3) . . . . ?
C9 N8 C7 C6 -57.5(4) . . . . ?
W N8 C7 C6 62.6(3) . . . . ?
C1 C6 C7 N8 -46.4(5) . . . . ?
C5 C6 C7 N8 136.9(3) . . . . ?
C16 N8 C9 C10 -58.6(3) . . . . ?
C7 N8 C9 C10 -174.7(3) . . . . ?
W N8 C9 C10 65.5(3) . . . . ?
N8 C9 C10 C11 121.2(4) . . . . ?
N8 C9 C10 C15 -58.8(4) . . . . ?
C15 C10 C11 C12 -1.0(6) . . . . ?
C9 C10 C11 C12 179.0(3) . . . . ?
C10 C11 C12 C13 -2.2(6) . . . . ?
C10 C11 C12 C22 177.5(4) . . . . ?
C11 C12 C13 C14 2.1(6) . . . . ?
C22 C12 C13 C14 -177.7(4) . . . . ?
C12 C13 C14 C15 1.3(5) . . . . ?
C12 C13 C14 C23 -178.1(4) . . . . ?
W O3 C15 C10 49.1(5) . . . . ?
W O3 C15 C14 -132.4(3) . . . . ?
C11 C10 C15 O3 -176.9(3) . . . . ?
C9 C10 C15 O3 3.1(5) . . . . ?
C11 C10 C15 C14 4.6(5) . . . . ?
C9 C10 C15 C14 -175.4(3) . . . . ?
C13 C14 C15 O3 176.9(3) . . . . ?
C23 C14 C15 O3 -3.7(5) . . . . ?
C13 C14 C15 C10 -4.7(5) . . . . ?
C23 C14 C15 C10 174.8(3) . . . . ?
C3 C2 C17 C18 -115.7(4) . . . . ?
C1 C2 C17 C18 63.7(4) . . . . ?
C3 C2 C17 C20 4.0(5) . . . . ?
C1 C2 C17 C20 -176.6(3) . . . . ?
C3 C2 C17 C19 122.3(4) . . . . ?
C1 C2 C17 C19 -58.3(5) . . . . ?
C15 C14 C23 C24 -174.0(3) . . . . ?
C13 C14 C23 C24 5.4(5) . . . . ?
C15 C14 C23 C25 66.1(4) . . . . ?
C13 C14 C23 C25 -114.5(4) . . . . ?
C15 C14 C23 C26 -55.1(5) . . . . ?
C13 C14 C23 C26 124.3(4) . . . . ?
W O4 C27 C28 37.0(4) . . . . ?
W O5 C28 C27 9.3(4) . . . . ?
O4 C27 C28 O5 -27.8(5) . . . . ?
